data_1559668
loop_
_publ_author_name
'Zhang, Jian'
'Xie, Zuowei'

_publ_section_title
;
 Tri-insertion with dearomatization of terminal arylalkynes using a
 carborane based frustrated Lewis pair template.
;
_journal_issue 5
_journal_name_full 'Chemical science'
_journal_page_first 1745
_journal_page_last 1749
_journal_paper_doi 10.1039/d0sc05755j
_journal_volume 12
_journal_year 2020
_chemical_formula_sum 'C36 H41 B11 N P'
_chemical_formula_weight 637.58
_space_group_IT_number 14
_space_group_name_Hall '-P 2yn'
_space_group_name_H-M_alt 'P 1 21/n 1'
_symmetry_cell_setting monoclinic
_symmetry_space_group_name_H-M 'P 1 21/n 1'
_atom_sites_solution_hydrogens geom
_atom_sites_solution_primary direct
_atom_sites_solution_secondary difmap
_audit_creation_method SHELXL-97
_audit_update_record
;
2020-09-02 deposited with the CCDC.	2020-11-27 downloaded from the CCDC.
;
_cell_angle_alpha 90.00
_cell_angle_beta 95.426(3)
_cell_angle_gamma 90.00
_cell_formula_units_Z 4
_cell_length_a 11.5120(13)
_cell_length_b 22.661(3)
_cell_length_c 14.8847(17)
_cell_measurement_reflns_used 142
_cell_measurement_temperature 293(2)
_cell_measurement_theta_max 14
_cell_measurement_theta_min 14
_cell_volume 3865.6(8)
_computing_cell_refinement 'BRUKER SMART CCD DIFFRACTOMETER'
_computing_data_collection 'BRUKER SMART CCD DIFFRACTOMETER'
_computing_data_reduction 'BRUKER SMART CCD DIFFRACTOMETER'
_computing_molecular_graphics 'SIEMENS SHELXTL'
_computing_publication_material 'SIEMENS SHELXTL'
_computing_structure_refinement 'SHELXL-97 (Sheldrick, 2008)'
_computing_structure_solution 'SHELXS-97 (Sheldrick, 2008)'
_diffrn_ambient_temperature 293(2)
_diffrn_measured_fraction_theta_full 1.000
_diffrn_measured_fraction_theta_max 1.000
_diffrn_measurement_device_type 'BRUKER SMART CCD DIFFRACTOMETER'
_diffrn_measurement_method 'PHI & OMEGA SCAN'
_diffrn_radiation_monochromator graphite
_diffrn_radiation_source 'fine-focus sealed tube'
_diffrn_radiation_type MoK\a
_diffrn_radiation_wavelength 0.71073
_diffrn_reflns_av_R_equivalents 0.1067
_diffrn_reflns_av_sigmaI/netI 0.0978
_diffrn_reflns_limit_h_max 13
_diffrn_reflns_limit_h_min -13
_diffrn_reflns_limit_k_max 27
_diffrn_reflns_limit_k_min -27
_diffrn_reflns_limit_l_max 17
_diffrn_reflns_limit_l_min -11
_diffrn_reflns_number 21265
_diffrn_reflns_theta_full 25.25
_diffrn_reflns_theta_max 25.25
_diffrn_reflns_theta_min 1.64
_exptl_absorpt_coefficient_mu 0.097
_exptl_absorpt_correction_T_max 1.0000
_exptl_absorpt_correction_T_min 0.640361
_exptl_absorpt_correction_type multi-scan
_exptl_crystal_colour colourless
_exptl_crystal_density_diffrn 1.096
_exptl_crystal_density_method 'not measured'
_exptl_crystal_description block
_exptl_crystal_F_000 1336
_exptl_crystal_size_max 0.50
_exptl_crystal_size_mid 0.40
_exptl_crystal_size_min 0.30
_platon_squeeze_details
;
;
_refine_diff_density_max 0.267
_refine_diff_density_min -0.305
_refine_diff_density_rms 0.053
_refine_ls_extinction_method none
_refine_ls_goodness_of_fit_ref 0.893
_refine_ls_hydrogen_treatment riding
_refine_ls_matrix_type full
_refine_ls_number_parameters 442
_refine_ls_number_reflns 7000
_refine_ls_number_restraints 0
_refine_ls_restrained_S_all 0.893
_refine_ls_R_factor_all 0.1100
_refine_ls_R_factor_gt 0.0666
_refine_ls_shift/su_max 0.000
_refine_ls_shift/su_mean 0.000
_refine_ls_structure_factor_coef Fsqd
_refine_ls_weighting_details 'calc w=1/[\s^2^(Fo^2^)+(0.0904P)^2^+0.0000P] where P=(Fo^2^+2Fc^2^)/3'
_refine_ls_weighting_scheme calc
_refine_ls_wR_factor_gt 0.1595
_refine_ls_wR_factor_ref 0.1769
_reflns_number_gt 3796
_reflns_number_total 7000
_reflns_threshold_expression >2sigma(I)
_cod_data_source_file d0sc05755j2.cif
_cod_data_source_block 3-Me
_cod_depositor_comments
;
The following automatic conversions were performed:

data item '_symmetry_cell_setting' value 'Monoclinic' was changed to
'monoclinic' in accordance with the
/home/data/users/saulius/crontab/automatic-downloads/rss-feeds/RSC/lib/dictionaries/cif_core.dic
dictionary named 'cif_core.dic' version 2.4.2 last updated on
2011-04-26.

Automatic conversion script
Id: cif_fix_values 7556 2019-12-06 15:28:31Z antanas 

 Adding full bibliography for 1559665--1559672.cif.

 Adding full bibliography for 1559665--1559672.cif.
;
_cod_original_sg_symbol_H-M P2(1)/n
_cod_database_code 1559668

loop_
_symmetry_equiv_pos_as_xyz
'x, y, z'
'-x+1/2, y+1/2, -z+1/2'
'-x, -y, -z'
'x-1/2, -y-1/2, z-1/2'

loop_
_atom_site_label
_atom_site_type_symbol
_atom_site_fract_x
_atom_site_fract_y
_atom_site_fract_z
_atom_site_U_iso_or_equiv
_atom_site_adp_type
_atom_site_occupancy
_atom_site_symmetry_multiplicity
_atom_site_calc_flag
_atom_site_refinement_flags
_atom_site_disorder_assembly
_atom_site_disorder_group
P1 P 0.86448(6) 0.20669(3) 0.51336(4) 0.0409(2) Uani 1 1 d . . .
N1 N 1.0526(4) 0.10452(15) 0.9332(2) 0.1105(13) Uani 1 1 d . . .
C1 C 0.9249(3) 0.22925(11) 0.40821(18) 0.0498(7) Uani 1 1 d . . .
C2 C 0.9712(3) 0.17378(12) 0.34465(18) 0.0543(8) Uani 1 1 d . . .
C11 C 0.7113(2) 0.19004(11) 0.49416(17) 0.0458(7) Uani 1 1 d . . .
C12 C 0.6290(3) 0.22816(14) 0.4495(2) 0.0620(8) Uani 1 1 d . . .
H12A H 0.6533 0.2639 0.4271 0.074 Uiso 1 1 calc R . .
C13 C 0.5131(3) 0.21322(17) 0.4385(3) 0.0791(10) Uani 1 1 d . . .
H13A H 0.4592 0.2383 0.4076 0.095 Uiso 1 1 calc R . .
C14 C 0.4771(3) 0.16083(19) 0.4735(3) 0.0917(13) Uani 1 1 d . . .
H14A H 0.3984 0.1508 0.4664 0.110 Uiso 1 1 calc R . .
C15 C 0.5554(3) 0.12324(16) 0.5185(3) 0.0823(11) Uani 1 1 d . . .
H15A H 0.5295 0.0883 0.5427 0.099 Uiso 1 1 calc R . .
C16 C 0.6733(3) 0.13703(12) 0.5283(2) 0.0596(8) Uani 1 1 d . . .
H16A H 0.7266 0.1110 0.5575 0.072 Uiso 1 1 calc R . .
C17 C 0.8882(2) 0.26748(11) 0.58984(18) 0.0450(7) Uani 1 1 d . . .
C18 C 0.9989(3) 0.27554(13) 0.6346(2) 0.0662(9) Uani 1 1 d . . .
H18A H 1.0582 0.2489 0.6260 0.079 Uiso 1 1 calc R . .
C19 C 1.0205(3) 0.32290(15) 0.6917(2) 0.0802(11) Uani 1 1 d . . .
H19A H 1.0946 0.3282 0.7213 0.096 Uiso 1 1 calc R . .
C20 C 0.9330(4) 0.36243(14) 0.7049(2) 0.0706(10) Uani 1 1 d . . .
H20A H 0.9481 0.3945 0.7434 0.085 Uiso 1 1 calc R . .
C21 C 0.8258(3) 0.35475(13) 0.6624(2) 0.0648(9) Uani 1 1 d . . .
H21A H 0.7669 0.3814 0.6722 0.078 Uiso 1 1 calc R . .
C22 C 0.8016(3) 0.30763(11) 0.60401(19) 0.0517(7) Uani 1 1 d . . .
H22A H 0.7272 0.3031 0.5745 0.062 Uiso 1 1 calc R . .
C23 C 1.0730(3) 0.06751(11) 0.34791(19) 0.0492(7) Uani 1 1 d . . .
C24 C 1.0669(3) 0.03620(12) 0.2675(2) 0.0618(8) Uani 1 1 d . . .
H24A H 0.9961 0.0351 0.2318 0.074 Uiso 1 1 calc R . .
C25 C 1.1610(4) 0.00659(13) 0.2379(2) 0.0740(10) Uani 1 1 d . . .
H25A H 1.1526 -0.0134 0.1831 0.089 Uiso 1 1 calc R . .
C26 C 1.2654(4) 0.00650(13) 0.2882(3) 0.0734(10) Uani 1 1 d . . .
H26A H 1.3285 -0.0137 0.2683 0.088 Uiso 1 1 calc R . .
C27 C 1.2771(3) 0.03627(15) 0.3682(3) 0.0765(10) Uani 1 1 d . . .
H27A H 1.3484 0.0365 0.4032 0.092 Uiso 1 1 calc R . .
C28 C 1.1819(3) 0.06626(13) 0.3974(2) 0.0618(8) Uani 1 1 d . . .
H28A H 1.1915 0.0863 0.4522 0.074 Uiso 1 1 calc R . .
C29 C 0.8402(3) 0.06922(12) 0.34961(19) 0.0499(7) Uani 1 1 d . . .
C30 C 0.7923(3) 0.02980(13) 0.4068(2) 0.0598(8) Uani 1 1 d . . .
H30A H 0.8271 0.0261 0.4655 0.072 Uiso 1 1 calc R . .
C31 C 0.6952(3) -0.00443(15) 0.3810(3) 0.0773(10) Uani 1 1 d . . .
H31A H 0.6664 -0.0301 0.4223 0.093 Uiso 1 1 calc R . .
C32 C 0.6415(4) -0.00085(18) 0.2958(4) 0.0942(13) Uani 1 1 d . . .
H32A H 0.5765 -0.0240 0.2786 0.113 Uiso 1 1 calc R . .
C33 C 0.6847(4) 0.03742(19) 0.2355(3) 0.0979(14) Uani 1 1 d . . .
H33A H 0.6487 0.0406 0.1770 0.117 Uiso 1 1 calc R . .
C34 C 0.7829(3) 0.07146(15) 0.2625(2) 0.0759(10) Uani 1 1 d . . .
H34A H 0.8115 0.0968 0.2207 0.091 Uiso 1 1 calc R . .
C41 C 0.9756(2) 0.10470(11) 0.49277(17) 0.0434(7) Uani 1 1 d . . .
H41A H 1.0140 0.0717 0.5181 0.052 Uiso 1 1 calc R . .
C42 C 0.9432(2) 0.14268(11) 0.55451(17) 0.0416(6) Uani 1 1 d . . .
C43 C 0.9691(2) 0.13516(11) 0.65451(17) 0.0449(7) Uani 1 1 d . . .
C44 C 0.8928(3) 0.15038(12) 0.71738(18) 0.0553(8) Uani 1 1 d . . .
H44A H 0.8216 0.1677 0.6977 0.066 Uiso 1 1 calc R . .
C45 C 0.9199(3) 0.14047(13) 0.8085(2) 0.0709(10) Uani 1 1 d . . .
H45A H 0.8662 0.1510 0.8486 0.085 Uiso 1 1 calc R . .
C46 C 1.0253(4) 0.11520(14) 0.8419(2) 0.0711(10) Uani 1 1 d . . .
C47 C 1.1031(3) 0.10107(13) 0.7788(2) 0.0701(10) Uani 1 1 d . . .
H47A H 1.1751 0.0847 0.7984 0.084 Uiso 1 1 calc R . .
C48 C 1.0753(3) 0.11081(12) 0.6887(2) 0.0568(8) Uani 1 1 d . . .
H48A H 1.1295 0.1008 0.6487 0.068 Uiso 1 1 calc R . .
C101 C 0.9669(5) 0.1154(2) 0.9940(3) 0.133(2) Uani 1 1 d . . .
H10A H 0.9107 0.1431 0.9676 0.199 Uiso 1 1 calc R . .
H10B H 1.0038 0.1312 1.0493 0.199 Uiso 1 1 calc R . .
H10C H 0.9283 0.0791 1.0062 0.199 Uiso 1 1 calc R . .
C102 C 1.1433(5) 0.0639(2) 0.9622(3) 0.1239(17) Uani 1 1 d . . .
H10D H 1.1957 0.0601 0.9160 0.186 Uiso 1 1 calc R . .
H10E H 1.1098 0.0262 0.9735 0.186 Uiso 1 1 calc R . .
H10F H 1.1854 0.0783 1.0166 0.186 Uiso 1 1 calc R . .
B3 B 0.8443(4) 0.21277(15) 0.3084(2) 0.0606(10) Uani 1 1 d . . .
H3 H 0.7569 0.1927 0.3026 0.073 Uiso 1 1 calc R . .
B4 B 0.8696(4) 0.28753(16) 0.3456(3) 0.0694(11) Uani 1 1 d . . .
H4 H 0.7979 0.3159 0.3639 0.083 Uiso 1 1 calc R . .
B5 B 1.0097(4) 0.29149(15) 0.4053(3) 0.0733(12) Uani 1 1 d . . .
H5 H 1.0291 0.3223 0.4618 0.088 Uiso 1 1 calc R . .
B6 B 1.0714(4) 0.21960(15) 0.4071(3) 0.0661(11) Uani 1 1 d . . .
H6 H 1.1297 0.2038 0.4649 0.079 Uiso 1 1 calc R . .
B7 B 0.9510(5) 0.19592(17) 0.2337(3) 0.0812(14) Uani 1 1 d . . .
H7 H 0.9324 0.1645 0.1779 0.097 Uiso 1 1 calc R . .
B8 B 0.8869(5) 0.26741(19) 0.2311(3) 0.0928(16) Uani 1 1 d . . .
H8 H 0.8270 0.2830 0.1741 0.111 Uiso 1 1 calc R . .
B9 B 0.9886(5) 0.31533(19) 0.2920(3) 0.1000(17) Uani 1 1 d . . .
H9 H 0.9946 0.3623 0.2742 0.120 Uiso 1 1 calc R . .
B10 B 1.1123(5) 0.27362(18) 0.3288(4) 0.0982(17) Uani 1 1 d . . .
H10 H 1.1999 0.2935 0.3348 0.118 Uiso 1 1 calc R . .
B11 B 1.0897(4) 0.20031(18) 0.2936(3) 0.0870(15) Uani 1 1 d . . .
H11 H 1.1624 0.1720 0.2773 0.104 Uiso 1 1 calc R . .
B12 B 1.0380(5) 0.2584(2) 0.2229(4) 0.113(2) Uani 1 1 d . . .
H12 H 1.0764 0.2680 0.1596 0.136 Uiso 1 1 calc R . .
B13 B 0.9623(3) 0.10373(13) 0.3826(2) 0.0467(8) Uani 1 1 d . . .

loop_
_atom_site_aniso_label
_atom_site_aniso_U_11
_atom_site_aniso_U_22
_atom_site_aniso_U_33
_atom_site_aniso_U_23
_atom_site_aniso_U_13
_atom_site_aniso_U_12
P1 0.0441(4) 0.0371(4) 0.0423(4) -0.0032(3) 0.0087(3) 0.0006(3)
N1 0.172(4) 0.111(3) 0.0454(18) -0.0019(17) -0.004(2) 0.050(3)
C1 0.061(2) 0.0351(14) 0.0555(17) -0.0006(13) 0.0162(15) 0.0008(13)
C2 0.068(2) 0.0495(17) 0.0498(17) 0.0007(13) 0.0267(15) 0.0082(14)
C11 0.0479(18) 0.0449(16) 0.0455(16) -0.0068(12) 0.0089(13) 0.0004(13)
C12 0.057(2) 0.0609(19) 0.068(2) 0.0003(16) 0.0035(17) 0.0032(16)
C13 0.054(2) 0.085(3) 0.095(3) -0.010(2) -0.011(2) 0.014(2)
C14 0.047(2) 0.088(3) 0.139(4) -0.031(3) 0.004(2) -0.011(2)
C15 0.055(2) 0.063(2) 0.132(3) -0.007(2) 0.025(2) -0.0113(18)
C16 0.049(2) 0.0489(17) 0.082(2) -0.0101(16) 0.0139(16) -0.0018(14)
C17 0.0491(18) 0.0392(14) 0.0473(16) -0.0037(12) 0.0073(14) -0.0009(13)
C18 0.064(2) 0.0514(18) 0.080(2) -0.0108(16) -0.0098(18) 0.0058(15)
C19 0.084(3) 0.065(2) 0.085(3) -0.015(2) -0.027(2) -0.007(2)
C20 0.099(3) 0.053(2) 0.060(2) -0.0159(16) 0.006(2) -0.010(2)
C21 0.079(3) 0.0454(17) 0.074(2) -0.0129(16) 0.029(2) 0.0001(16)
C22 0.0540(19) 0.0469(16) 0.0559(18) -0.0044(14) 0.0138(14) -0.0022(14)
C23 0.061(2) 0.0375(15) 0.0522(17) -0.0025(13) 0.0210(15) 0.0017(13)
C24 0.076(2) 0.0526(18) 0.0599(19) -0.0098(15) 0.0217(17) 0.0026(16)
C25 0.095(3) 0.055(2) 0.078(2) -0.0167(17) 0.038(2) 0.0011(19)
C26 0.077(3) 0.0498(19) 0.101(3) -0.0007(19) 0.047(2) 0.0091(18)
C27 0.060(2) 0.075(2) 0.098(3) -0.006(2) 0.024(2) 0.0063(18)
C28 0.060(2) 0.0602(19) 0.067(2) -0.0052(16) 0.0189(17) 0.0042(16)
C29 0.0556(19) 0.0440(16) 0.0505(18) -0.0097(13) 0.0071(15) 0.0078(14)
C30 0.061(2) 0.0509(17) 0.068(2) -0.0074(15) 0.0056(16) -0.0049(15)
C31 0.067(3) 0.065(2) 0.099(3) -0.015(2) 0.005(2) -0.0086(18)
C32 0.061(3) 0.073(3) 0.144(4) -0.030(3) -0.017(3) 0.001(2)
C33 0.103(3) 0.079(3) 0.101(3) -0.030(2) -0.045(3) 0.015(2)
C34 0.093(3) 0.066(2) 0.067(2) -0.0064(17) -0.007(2) 0.006(2)
C41 0.0469(17) 0.0357(14) 0.0485(16) -0.0017(12) 0.0093(13) -0.0001(12)
C42 0.0459(17) 0.0416(14) 0.0383(15) -0.0003(12) 0.0095(12) 0.0010(12)
C43 0.0518(18) 0.0385(15) 0.0446(16) -0.0029(12) 0.0061(14) 0.0074(13)
C44 0.068(2) 0.0553(17) 0.0438(17) 0.0012(13) 0.0117(15) 0.0178(15)
C45 0.103(3) 0.061(2) 0.051(2) -0.0007(16) 0.0217(19) 0.0236(19)
C46 0.110(3) 0.0562(19) 0.0447(19) -0.0062(15) -0.003(2) 0.0221(19)
C47 0.082(3) 0.061(2) 0.064(2) -0.0103(16) -0.0104(19) 0.0196(17)
C48 0.064(2) 0.0546(18) 0.0512(18) -0.0113(14) 0.0012(16) 0.0094(15)
C101 0.235(6) 0.116(3) 0.051(2) 0.005(2) 0.029(3) 0.050(4)
C102 0.162(5) 0.122(4) 0.078(3) 0.021(3) -0.033(3) 0.027(3)
B3 0.082(3) 0.058(2) 0.0420(19) 0.0029(16) 0.0046(18) 0.0166(19)
B4 0.102(3) 0.050(2) 0.060(2) 0.0148(17) 0.024(2) 0.016(2)
B5 0.081(3) 0.0415(19) 0.103(3) 0.004(2) 0.038(3) -0.0073(19)
B6 0.061(3) 0.053(2) 0.090(3) -0.0023(19) 0.035(2) -0.0111(17)
B7 0.130(4) 0.065(3) 0.054(2) 0.0145(19) 0.039(3) 0.020(2)
B8 0.156(5) 0.065(3) 0.062(3) 0.018(2) 0.036(3) 0.024(3)
B9 0.150(5) 0.056(2) 0.104(4) 0.026(2) 0.064(3) 0.009(3)
B10 0.105(4) 0.065(3) 0.136(5) 0.016(3) 0.067(3) -0.007(3)
B11 0.101(4) 0.067(3) 0.104(3) 0.018(2) 0.070(3) 0.006(2)
B12 0.170(6) 0.081(3) 0.104(4) 0.038(3) 0.093(4) 0.026(3)
B13 0.058(2) 0.0372(17) 0.0464(19) -0.0017(14) 0.0137(16) 0.0034(15)

loop_
_atom_type_symbol
_atom_type_description
_atom_type_scat_dispersion_real
_atom_type_scat_dispersion_imag
_atom_type_scat_source
C C 0.0033 0.0016 'International Tables Vol C Tables 4.2.6.8 and 6.1.1.4'
H H 0.0000 0.0000 'International Tables Vol C Tables 4.2.6.8 and 6.1.1.4'
B B 0.0013 0.0007 'International Tables Vol C Tables 4.2.6.8 and 6.1.1.4'
N N 0.0061 0.0033 'International Tables Vol C Tables 4.2.6.8 and 6.1.1.4'
P P 0.1023 0.0942 'International Tables Vol C Tables 4.2.6.8 and 6.1.1.4'

loop_
_geom_angle_atom_site_label_1
_geom_angle_atom_site_label_2
_geom_angle_atom_site_label_3
_geom_angle
_geom_angle_site_symmetry_1
_geom_angle_site_symmetry_3
_geom_angle_publ_flag
C42 P1 C17 111.37(12) . . ?
C42 P1 C11 109.98(12) . . ?
C17 P1 C11 110.51(13) . . ?
C42 P1 C1 107.24(12) . . ?
C17 P1 C1 106.20(12) . . ?
C11 P1 C1 111.45(13) . . ?
C46 N1 C101 119.2(4) . . ?
C46 N1 C102 120.0(3) . . ?
C101 N1 C102 116.7(3) . . ?
C2 C1 B6 62.19(19) . . ?
C2 C1 B4 113.1(2) . . ?
B6 C1 B4 114.4(2) . . ?
C2 C1 B3 61.76(17) . . ?
B6 C1 B3 114.7(2) . . ?
B4 C1 B3 63.4(2) . . ?
C2 C1 B5 112.7(2) . . ?
B6 C1 B5 62.6(2) . . ?
B4 C1 B5 62.2(2) . . ?
B3 C1 B5 114.7(3) . . ?
C2 C1 P1 115.68(17) . . ?
B6 C1 P1 115.2(2) . . ?
B4 C1 P1 121.8(2) . . ?
B3 C1 P1 117.3(2) . . ?
B5 C1 P1 120.7(2) . . ?
C1 C2 B13 118.6(2) . . ?
C1 C2 B7 107.4(2) . . ?
B13 C2 B7 126.0(2) . . ?
C1 C2 B11 106.9(2) . . ?
B13 C2 B11 123.3(2) . . ?
B7 C2 B11 61.2(2) . . ?
C1 C2 B3 59.87(17) . . ?
B13 C2 B3 120.1(2) . . ?
B7 C2 B3 61.5(2) . . ?
B11 C2 B3 111.0(3) . . ?
C1 C2 B6 59.28(18) . . ?
B13 C2 B6 115.9(2) . . ?
B7 C2 B6 111.0(3) . . ?
B11 C2 B6 61.3(2) . . ?
B3 C2 B6 110.7(2) . . ?
C16 C11 C12 118.9(3) . . ?
C16 C11 P1 117.4(2) . . ?
C12 C11 P1 123.7(2) . . ?
C13 C12 C11 120.7(3) . . ?
C12 C13 C14 119.5(3) . . ?
C15 C14 C13 120.9(3) . . ?
C14 C15 C16 120.3(3) . . ?
C15 C16 C11 119.7(3) . . ?
C22 C17 C18 118.8(3) . . ?
C22 C17 P1 122.3(2) . . ?
C18 C17 P1 118.8(2) . . ?
C19 C18 C17 120.1(3) . . ?
C20 C19 C18 120.2(3) . . ?
C21 C20 C19 120.0(3) . . ?
C20 C21 C22 121.0(3) . . ?
C17 C22 C21 119.8(3) . . ?
C24 C23 C28 114.5(3) . . ?
C24 C23 B13 123.4(3) . . ?
C28 C23 B13 122.1(3) . . ?
C25 C24 C23 123.1(3) . . ?
C26 C25 C24 120.4(3) . . ?
C25 C26 C27 119.4(3) . . ?
C26 C27 C28 119.9(4) . . ?
C27 C28 C23 122.7(3) . . ?
C30 C29 C34 114.4(3) . . ?
C30 C29 B13 120.2(3) . . ?
C34 C29 B13 125.1(3) . . ?
C29 C30 C31 123.3(3) . . ?
C32 C31 C30 120.6(4) . . ?
C31 C32 C33 119.1(4) . . ?
C32 C33 C34 119.5(4) . . ?
C33 C34 C29 123.1(4) . . ?
C42 C41 B13 133.9(2) . . ?
C41 C42 C43 124.5(2) . . ?
C41 C42 P1 116.9(2) . . ?
C43 C42 P1 118.63(18) . . ?
C44 C43 C48 116.3(3) . . ?
C44 C43 C42 124.2(3) . . ?
C48 C43 C42 119.5(2) . . ?
C45 C44 C43 121.6(3) . . ?
C44 C45 C46 121.8(3) . . ?
N1 C46 C45 122.1(3) . . ?
N1 C46 C47 121.3(3) . . ?
C45 C46 C47 116.6(3) . . ?
C48 C47 C46 121.2(3) . . ?
C47 C48 C43 122.5(3) . . ?
C1 B3 C2 58.37(17) . . ?
C1 B3 B7 103.9(3) . . ?
C2 B3 B7 58.5(2) . . ?
C1 B3 B8 104.3(3) . . ?
C2 B3 B8 106.0(3) . . ?
B7 B3 B8 59.9(2) . . ?
C1 B3 B4 57.96(18) . . ?
C2 B3 B4 105.9(3) . . ?
B7 B3 B4 107.1(3) . . ?
B8 B3 B4 60.0(2) . . ?
C1 B4 B9 105.0(3) . . ?
C1 B4 B5 59.3(2) . . ?
B9 B4 B5 59.9(3) . . ?
C1 B4 B8 104.7(3) . . ?
B9 B4 B8 60.0(3) . . ?
B5 B4 B8 108.2(3) . . ?
C1 B4 B3 58.63(18) . . ?
B9 B4 B3 107.9(3) . . ?
B5 B4 B3 108.4(3) . . ?
B8 B4 B3 59.8(2) . . ?
C1 B5 B10 104.2(3) . . ?
C1 B5 B9 104.4(3) . . ?
B10 B5 B9 59.6(3) . . ?
C1 B5 B4 58.5(2) . . ?
B10 B5 B4 107.4(3) . . ?
B9 B5 B4 60.0(3) . . ?
C1 B5 B6 58.30(18) . . ?
B10 B5 B6 60.5(2) . . ?
B9 B5 B6 108.3(3) . . ?
B4 B5 B6 107.8(3) . . ?
C1 B6 C2 58.53(18) . . ?
C1 B6 B11 104.3(3) . . ?
C2 B6 B11 58.7(2) . . ?
C1 B6 B5 59.1(2) . . ?
C2 B6 B5 107.0(3) . . ?
B11 B6 B5 107.1(3) . . ?
C1 B6 B10 103.9(3) . . ?
C2 B6 B10 105.1(3) . . ?
B11 B6 B10 59.0(2) . . ?
B5 B6 B10 59.4(2) . . ?
C2 B7 B12 107.3(4) . . ?
C2 B7 B11 59.7(2) . . ?
B12 B7 B11 60.0(3) . . ?
C2 B7 B3 60.00(19) . . ?
B12 B7 B3 108.6(3) . . ?
B11 B7 B3 108.6(3) . . ?
C2 B7 B8 107.7(3) . . ?
B12 B7 B8 60.1(3) . . ?
B11 B7 B8 108.3(3) . . ?
B3 B7 B8 60.5(2) . . ?
B12 B8 B7 59.1(3) . . ?
B12 B8 B9 60.1(3) . . ?
B7 B8 B9 107.0(4) . . ?
B12 B8 B3 107.2(3) . . ?
B7 B8 B3 59.6(2) . . ?
B9 B8 B3 107.5(3) . . ?
B12 B8 B4 107.1(4) . . ?
B7 B8 B4 107.1(3) . . ?
B9 B8 B4 59.2(2) . . ?
B3 B8 B4 60.2(2) . . ?
B10 B9 B5 60.2(3) . . ?
B10 B9 B4 108.0(3) . . ?
B5 B9 B4 60.1(2) . . ?
B10 B9 B12 59.6(3) . . ?
B5 B9 B12 107.9(3) . . ?
B4 B9 B12 107.9(3) . . ?
B10 B9 B8 107.8(3) . . ?
B5 B9 B8 108.9(3) . . ?
B4 B9 B8 60.8(3) . . ?
B12 B9 B8 59.5(3) . . ?
B9 B10 B11 108.9(4) . . ?
B9 B10 B12 60.9(3) . . ?
B11 B10 B12 60.0(3) . . ?
B9 B10 B5 60.3(3) . . ?
B11 B10 B5 108.7(3) . . ?
B12 B10 B5 109.0(4) . . ?
B9 B10 B6 108.5(3) . . ?
B11 B10 B6 60.3(2) . . ?
B12 B10 B6 108.4(3) . . ?
B5 B10 B6 60.1(2) . . ?
C2 B11 B12 106.7(3) . . ?
C2 B11 B10 107.4(3) . . ?
B12 B11 B10 60.1(3) . . ?
C2 B11 B7 59.1(2) . . ?
B12 B11 B7 59.8(3) . . ?
B10 B11 B7 107.9(3) . . ?
C2 B11 B6 59.94(19) . . ?
B12 B11 B6 108.8(3) . . ?
B10 B11 B6 60.7(2) . . ?
B7 B11 B6 108.3(3) . . ?
B7 B12 B11 60.2(2) . . ?
B7 B12 B10 108.1(3) . . ?
B11 B12 B10 60.0(3) . . ?
B7 B12 B8 60.8(3) . . ?
B11 B12 B8 109.0(3) . . ?
B10 B12 B8 108.3(3) . . ?
B7 B12 B9 108.5(3) . . ?
B11 B12 B9 107.9(3) . . ?
B10 B12 B9 59.5(3) . . ?
B8 B12 B9 60.3(3) . . ?
C41 B13 C23 108.7(2) . . ?
C41 B13 C29 107.7(2) . . ?
C23 B13 C29 109.6(2) . . ?
C41 B13 C2 108.7(2) . . ?
C23 B13 C2 106.9(2) . . ?
C29 B13 C2 115.1(2) . . ?

loop_
_geom_bond_atom_site_label_1
_geom_bond_atom_site_label_2
_geom_bond_distance
_geom_bond_site_symmetry_2
_geom_bond_publ_flag
P1 C42 1.787(3) . ?
P1 C17 1.792(3) . ?
P1 C11 1.799(3) . ?
P1 C1 1.844(3) . ?
N1 C46 1.387(4) . ?
N1 C101 1.422(5) . ?
N1 C102 1.428(5) . ?
C1 C2 1.690(4) . ?
C1 B6 1.703(5) . ?
C1 B4 1.704(4) . ?
C1 B3 1.717(5) . ?
C1 B5 1.718(4) . ?
C2 B13 1.691(4) . ?
C2 B7 1.721(5) . ?
C2 B11 1.730(5) . ?
C2 B3 1.749(5) . ?
C2 B6 1.752(5) . ?
C11 C16 1.391(4) . ?
C11 C12 1.402(4) . ?
C12 C13 1.372(4) . ?
C13 C14 1.376(5) . ?
C14 C15 1.369(5) . ?
C15 C16 1.386(4) . ?
C17 C22 1.381(4) . ?
C17 C18 1.393(4) . ?
C18 C19 1.377(4) . ?
C19 C20 1.376(5) . ?
C20 C21 1.345(5) . ?
C21 C22 1.388(4) . ?
C23 C24 1.388(4) . ?
C23 C28 1.393(4) . ?
C23 B13 1.640(4) . ?
C24 C25 1.381(4) . ?
C25 C26 1.354(5) . ?
C26 C27 1.365(5) . ?
C27 C28 1.393(4) . ?
C29 C30 1.384(4) . ?
C29 C34 1.399(4) . ?
C29 B13 1.643(4) . ?
C30 C31 1.385(4) . ?
C31 C32 1.359(5) . ?
C32 C33 1.375(6) . ?
C33 C34 1.396(5) . ?
C41 C42 1.338(3) . ?
C41 B13 1.632(4) . ?
C42 C43 1.500(4) . ?
C43 C44 1.387(4) . ?
C43 C48 1.393(4) . ?
C44 C45 1.381(4) . ?
C45 C46 1.390(5) . ?
C46 C47 1.394(5) . ?
C47 C48 1.367(4) . ?
B3 B7 1.775(6) . ?
B3 B8 1.790(5) . ?
B3 B4 1.798(5) . ?
B4 B9 1.766(6) . ?
B4 B5 1.768(6) . ?
B4 B8 1.795(6) . ?
B5 B10 1.763(6) . ?
B5 B9 1.765(6) . ?
B5 B6 1.777(5) . ?
B6 B11 1.777(6) . ?
B6 B10 1.783(6) . ?
B7 B12 1.750(7) . ?
B7 B11 1.756(7) . ?
B7 B8 1.779(6) . ?
B8 B12 1.767(8) . ?
B8 B9 1.781(8) . ?
B9 B10 1.753(7) . ?
B9 B12 1.777(7) . ?
B10 B11 1.754(6) . ?
B10 B12 1.755(8) . ?
B11 B12 1.753(7) . ?

loop_
_platon_squeeze_void_nr
_platon_squeeze_void_average_x
_platon_squeeze_void_average_y
_platon_squeeze_void_average_z
_platon_squeeze_void_volume
_platon_squeeze_void_count_electrons
1 0.000 0.500 0.500 227.9 37.6
2 0.500 1.000 1.000 227.9 37.6
